data_7716478
loop_
_publ_author_name
'Kong, Yingying'
'Wang, Hongshan'
'Zhao, Wang'
'Sun, Qi'
'Li, Junjie'
'Pan, Shilie'

_publ_section_title
;
 <i>&#x3b2;</i>-CsHg<sub>2</sub>I<sub>5</sub>, a compound with rare
 [Hg<sub>2</sub>I<sub>5</sub>] dimers and large optical anisotropy.
;
_journal_issue 29
_journal_name_full 'Dalton transactions (Cambridge, England : 2003)'
_journal_page_first 12090
_journal_page_last 12097
_journal_paper_doi 10.1039/d4dt01536c
_journal_volume 53
_journal_year 2024
_chemical_formula_moiety 'Cs Hg1.997 I5'
_chemical_formula_sum 'Cs Hg2 I5'
_chemical_formula_weight 1168.59
_space_group_crystal_system monoclinic
_space_group_IT_number 14
_space_group_name_Hall '-P 2ybc'
_space_group_name_H-M_alt 'P 1 21/c 1'
_audit_creation_date 2024-05-26
_audit_creation_method
;
Olex2 1.5-alpha
(compiled 2021.08.20 svn.r13c46975 for OlexSys, GUI svn.r6392)
;
_audit_update_record
;
2024-05-26 deposited with the CCDC.	2024-06-25 downloaded from the CCDC.
;
_cell_angle_alpha 90
_cell_angle_beta 117.911(4)
_cell_angle_gamma 90
_cell_formula_units_Z 8
_cell_length_a 14.0019(16)
_cell_length_b 11.4545(14)
_cell_length_c 19.067(3)
_cell_measurement_reflns_used 9997
_cell_measurement_temperature 100.00
_cell_measurement_theta_max 27.520
_cell_measurement_theta_min 2.197
_cell_volume 2702.3(6)
_computing_cell_refinement 'SAINT V8.40B (?, 2016)'
_computing_data_reduction 'SAINT V8.40B (?, 2016)'
_computing_molecular_graphics 'Olex2 1.5-alpha (Dolomanov et al., 2009)'
_computing_publication_material 'Olex2 1.5-alpha (Dolomanov et al., 2009)'
_computing_structure_refinement 'SHELXL 2018/3 (Sheldrick, 2015)'
_computing_structure_solution 'SHELXT 2018/2 (Sheldrick, 2018)'
_diffrn_ambient_temperature 100.00
_diffrn_measured_fraction_theta_full 0.997
_diffrn_measured_fraction_theta_max 0.994
_diffrn_measurement_device_type 'Bruker APEX-II CCD'
_diffrn_measurement_method '\w scans'
_diffrn_radiation_type MoK\a
_diffrn_radiation_wavelength 0.71073
_diffrn_reflns_av_R_equivalents 0.0612
_diffrn_reflns_av_unetI/netI 0.0295
_diffrn_reflns_Laue_measured_fraction_full 0.997
_diffrn_reflns_Laue_measured_fraction_max 0.994
_diffrn_reflns_limit_h_max 18
_diffrn_reflns_limit_h_min -18
_diffrn_reflns_limit_k_max 14
_diffrn_reflns_limit_k_min -14
_diffrn_reflns_limit_l_max 24
_diffrn_reflns_limit_l_min -24
_diffrn_reflns_number 71018
_diffrn_reflns_point_group_measured_fraction_full 0.997
_diffrn_reflns_point_group_measured_fraction_max 0.994
_diffrn_reflns_theta_full 25.242
_diffrn_reflns_theta_max 27.541
_diffrn_reflns_theta_min 2.150
_exptl_absorpt_coefficient_mu 36.718
_exptl_absorpt_correction_T_max 0.7456
_exptl_absorpt_correction_T_min 0.4780
_exptl_absorpt_correction_type multi-scan
_exptl_absorpt_process_details
;
SADABS-2016/2 (Bruker,2016/2) was used for absorption correction.
wR2(int) was 0.1185 before and 0.0689 after correction.
The Ratio of minimum to maximum transmission is 0.6411.
The \l/2 correction factor is Not present.
;
_exptl_crystal_colour 'clear light yellow'
_exptl_crystal_colour_lustre clear
_exptl_crystal_colour_modifier light
_exptl_crystal_colour_primary yellow
_exptl_crystal_density_diffrn 5.745
_exptl_crystal_description block
_exptl_crystal_F_000 3840
_exptl_crystal_size_max 0.21
_exptl_crystal_size_mid 0.21
_exptl_crystal_size_min 0.15
_refine_diff_density_max 1.867
_refine_diff_density_min -2.285
_refine_diff_density_rms 0.226
_refine_ls_extinction_coef 0.000141(13)
_refine_ls_extinction_expression Fc^*^=kFc[1+0.001xFc^2^\l^3^/sin(2\q)]^-1/4^
_refine_ls_extinction_method 'SHELXL-2018/3 (Sheldrick 2018)'
_refine_ls_goodness_of_fit_ref 1.081
_refine_ls_hydrogen_treatment undef
_refine_ls_matrix_type full
_refine_ls_number_parameters 168
_refine_ls_number_reflns 6199
_refine_ls_number_restraints 0
_refine_ls_restrained_S_all 1.081
_refine_ls_R_factor_all 0.0250
_refine_ls_R_factor_gt 0.0218
_refine_ls_shift/su_max 0.004
_refine_ls_shift/su_mean 0.000
_refine_ls_structure_factor_coef Fsqd
_refine_ls_weighting_details 'w=1/[\s^2^(Fo^2^)+17.1844P] where P=(Fo^2^+2Fc^2^)/3'
_refine_ls_weighting_scheme calc
_refine_ls_wR_factor_gt 0.0438
_refine_ls_wR_factor_ref 0.0449
_reflns_Friedel_coverage 0.000
_reflns_number_gt 5685
_reflns_number_total 6199
_reflns_threshold_expression 'I > 2\s(I)'
_cod_data_source_file d4dt01536c2.cif
_cod_data_source_block chi
_cod_depositor_comments 'Adding full bibliography for 7716477--7716478.cif.'
_cod_database_code 7716478
_shelx_shelxl_version_number 2018/3
_shelx_space_group_comment
;
The symmetry employed for this shelxl refinement is uniquely defined
by the following loop, which should always be used as a source of
symmetry information in preference to the above space-group names.
They are only intended as comments.
;
_shelx_estimated_absorpt_t_max 0.073
_shelx_estimated_absorpt_t_min 0.048
_olex2_refinement_description
;
;
_olex2_submission_special_instructions 'No special instructions were received'

loop_
_space_group_symop_operation_xyz
'x, y, z'
'-x, y+1/2, -z+1/2'
'-x, -y, -z'
'x, -y-1/2, z-1/2'

loop_
_atom_site_label
_atom_site_type_symbol
_atom_site_fract_x
_atom_site_fract_y
_atom_site_fract_z
_atom_site_U_iso_or_equiv
_atom_site_adp_type
_atom_site_occupancy
_atom_site_site_symmetry_order
_atom_site_calc_flag
_atom_site_refinement_flags_posn
_atom_site_refinement_flags_adp
_atom_site_refinement_flags_occupancy
_atom_site_disorder_assembly
_atom_site_disorder_group
Cs1 Cs 0.64786(4) 0.74539(3) 0.53172(3) 0.02503(9) Uani 1 1 d . . . . .
Cs2 Cs 0.84940(4) 0.23985(3) -0.02569(3) 0.03025(10) Uani 1 1 d . . . . .
Hg1 Hg 0.4891(7) 0.4131(9) 0.2635(5) 0.0267(11) Uani 0.346(18) 1 d . . . . .
Hg2 Hg 0.4960(3) 0.4270(4) 0.2571(3) 0.0206(4) Uani 0.650(18) 1 d . . . . .
Hg3 Hg 0.7841(3) 0.6987(2) 0.33413(18) 0.0223(3) Uani 0.654(18) 1 d . . . . .
Hg4 Hg 0.7971(7) 0.6771(11) 0.3333(3) 0.0389(12) Uani 0.344(18) 1 d . . . . .
Hg5 Hg 0.92013(3) 1.02345(3) 0.27308(2) 0.03833(9) Uani 1 1 d . . . . .
Hg6 Hg 0.72453(2) 0.38079(3) 0.16914(2) 0.03051(7) Uani 1 1 d . . . . .
I1 I 0.27749(3) 0.44443(3) 0.14957(2) 0.01955(9) Uani 1 1 d . . . . .
I2 I 0.55871(3) 0.43344(3) 0.41511(2) 0.01876(9) Uani 1 1 d . . . . .
I3 I 0.57623(4) 0.24357(3) 0.20321(3) 0.02682(10) Uani 1 1 d . . . . .
I4 I 0.59903(3) 0.60847(3) 0.20547(2) 0.01303(8) Uani 1 1 d . . . . .
I5 I 0.86065(3) 0.60785(3) 0.48029(2) 0.01659(8) Uani 1 1 d . . . . .
I6 I 0.91338(4) 0.75142(3) 0.26477(3) 0.02491(10) Uani 1 1 d . . . . .
I7 I 1.05919(3) 1.05557(3) 0.42153(2) 0.01968(9) Uani 1 1 d . . . . .
I8 I 0.77135(3) 1.07331(3) 0.12994(2) 0.01824(8) Uani 1 1 d . . . . .
I9 I 0.90162(3) 0.39711(3) 0.30644(2) 0.01949(9) Uani 1 1 d . . . . .
I10 I 0.63547(3) 0.40874(3) 0.01381(2) 0.01583(8) Uani 1 1 d . . . . .

loop_
_atom_site_aniso_label
_atom_site_aniso_U_11
_atom_site_aniso_U_22
_atom_site_aniso_U_33
_atom_site_aniso_U_23
_atom_site_aniso_U_13
_atom_site_aniso_U_12
Cs1 0.0283(2) 0.01742(18) 0.0329(2) -0.00189(15) 0.01723(19) 0.00330(15)
Cs2 0.0347(3) 0.01707(19) 0.0520(3) -0.00328(17) 0.0311(2) 0.00029(16)
Hg1 0.0368(16) 0.032(2) 0.0140(9) 0.0034(10) 0.0140(8) 0.0022(12)
Hg2 0.0249(5) 0.0245(7) 0.0131(7) 0.0016(5) 0.0094(5) -0.0008(4)
Hg3 0.0233(6) 0.0258(7) 0.0154(3) 0.0015(2) 0.0071(3) -0.0033(3)
Hg4 0.0298(15) 0.068(3) 0.0157(7) 0.0055(15) 0.0077(8) -0.0139(18)
Hg5 0.03231(18) 0.05014(19) 0.01634(13) 0.00346(11) -0.00212(12) -0.00256(13)
Hg6 0.02456(15) 0.04641(17) 0.01571(12) 0.00482(11) 0.00537(11) -0.00355(12)
I1 0.0185(2) 0.01613(18) 0.01950(19) 0.00467(14) 0.00516(16) -0.00262(14)
I2 0.0231(2) 0.01453(17) 0.01359(17) 0.00053(13) 0.00433(16) -0.00214(14)
I3 0.0385(3) 0.01077(18) 0.0464(3) -0.00160(16) 0.0326(2) -0.00300(16)
I4 0.01417(19) 0.01043(16) 0.01438(17) -0.00053(12) 0.00660(15) -0.00038(13)
I5 0.0190(2) 0.01431(17) 0.01557(17) 0.00066(13) 0.00730(15) 0.00100(14)
I6 0.0295(2) 0.01574(18) 0.0412(2) -0.00154(16) 0.0263(2) -0.00015(16)
I7 0.0198(2) 0.01861(18) 0.01505(18) 0.00101(14) 0.00352(16) -0.00096(15)
I8 0.0196(2) 0.01718(18) 0.01382(17) -0.00040(13) 0.00436(16) 0.00348(14)
I9 0.0187(2) 0.02046(19) 0.01591(18) -0.00207(14) 0.00528(16) 0.00551(15)
I10 0.0167(2) 0.01540(17) 0.01461(17) -0.00012(13) 0.00670(15) 0.00177(14)

loop_
_atom_type_symbol
_atom_type_description
_atom_type_scat_dispersion_real
_atom_type_scat_dispersion_imag
_atom_type_scat_source
Cs Cs -0.3680 2.1192 'International Tables Vol C Tables 4.2.6.8 and 6.1.1.4'
Hg Hg -2.3894 9.2266 'International Tables Vol C Tables 4.2.6.8 and 6.1.1.4'
I I -0.4742 1.8119 'International Tables Vol C Tables 4.2.6.8 and 6.1.1.4'

loop_
_geom_angle_atom_site_label_1
_geom_angle_atom_site_label_2
_geom_angle_atom_site_label_3
_geom_angle
_geom_angle_site_symmetry_1
_geom_angle_site_symmetry_3
_geom_angle_publ_flag
I2 Cs1 I2 67.716(13) 3_666 . ?
I2 Cs1 I3 89.996(14) 3_666 2_655 ?
I2 Cs1 I3 61.134(11) . 2_655 ?
I2 Cs1 I4 65.742(11) 3_666 4_576 ?
I2 Cs1 I6 96.917(15) 3_666 4_576 ?
I2 Cs1 I6 118.111(13) . 4_576 ?
I2 Cs1 I7 156.884(14) 3_666 3_776 ?
I2 Cs1 I7 125.566(13) . 3_776 ?
I2 Cs1 I8 54.921(12) . 4_576 ?
I2 Cs1 I8 68.423(12) 3_666 4_576 ?
I2 Cs1 I10 63.174(12) 3_666 2_655 ?
I2 Cs1 I10 105.399(14) . 2_655 ?
I3 Cs1 I6 172.091(14) 2_655 4_576 ?
I3 Cs1 I7 112.856(13) 2_655 3_776 ?
I3 Cs1 I8 116.037(12) 2_655 4_576 ?
I3 Cs1 I10 66.422(12) 2_655 2_655 ?
I4 Cs1 I2 133.022(13) 4_576 . ?
I4 Cs1 I3 124.159(15) 4_576 2_655 ?
I4 Cs1 I6 62.690(13) 4_576 4_576 ?
I4 Cs1 I7 96.804(13) 4_576 3_776 ?
I4 Cs1 I8 101.026(14) 4_576 4_576 ?
I4 Cs1 I10 57.737(10) 4_576 2_655 ?
I5 Cs1 I2 125.587(14) . 3_666 ?
I5 Cs1 I2 65.307(12) . . ?
I5 Cs1 I3 90.421(15) . 2_655 ?
I5 Cs1 I4 144.992(15) . 4_576 ?
I5 Cs1 I6 82.441(15) . 4_576 ?
I5 Cs1 I7 60.576(12) . 3_776 ?
I5 Cs1 I8 62.880(11) . 4_576 ?
I5 Cs1 I10 113.014(13) . 4_576 ?
I5 Cs1 I10 156.101(15) . 2_655 ?
I6 Cs1 I7 60.555(11) 4_576 3_776 ?
I8 Cs1 I6 63.567(10) 4_576 4_576 ?
I8 Cs1 I7 102.411(14) 4_576 3_776 ?
I10 Cs1 I2 146.709(15) 4_576 . ?
I10 Cs1 I2 121.286(13) 4_576 3_666 ?
I10 Cs1 I3 86.031(11) 4_576 2_655 ?
I10 Cs1 I4 68.927(10) 4_576 4_576 ?
I10 Cs1 I6 120.244(13) 2_655 4_576 ?
I10 Cs1 I6 93.602(11) 4_576 4_576 ?
I10 Cs1 I7 60.017(10) 4_576 3_776 ?
I10 Cs1 I7 121.633(15) 2_655 3_776 ?
I10 Cs1 I8 156.876(15) 4_576 4_576 ?
I10 Cs1 I8 131.574(13) 2_655 4_576 ?
I10 Cs1 I10 61.782(12) 4_576 2_655 ?
I1 Cs2 Hg4 126.05(17) 3_665 2_745 ?
I1 Cs2 I7 63.287(12) 3_665 4_575 ?
I2 Cs2 Hg4 133.18(17) 4_565 2_745 ?
I2 Cs2 I1 98.849(14) 4_565 3_665 ?
I2 Cs2 I7 153.550(16) 4_565 4_575 ?
I5 Cs2 Hg4 34.53(8) 2_745 2_745 ?
I5 Cs2 Hg4 79.00(16) 4_565 2_745 ?
I5 Cs2 I1 150.600(16) 4_565 3_665 ?
I5 Cs2 I1 123.960(13) 2_745 3_665 ?
I5 Cs2 I2 129.470(14) 2_745 4_565 ?
I5 Cs2 I2 63.493(11) 4_565 4_565 ?
I5 Cs2 I5 66.198(12) 4_565 2_745 ?
I5 Cs2 I7 61.110(12) 2_745 4_575 ?
I5 Cs2 I7 151.932(17) 4_565 2_745 ?
I5 Cs2 I7 122.533(14) 4_565 4_575 ?
I5 Cs2 I7 100.082(14) 2_745 2_745 ?
I5 Cs2 I8 62.145(10) 4_565 1_545 ?
I5 Cs2 I8 104.723(14) 2_745 1_545 ?
I7 Cs2 Hg4 70.79(16) 4_575 2_745 ?
I7 Cs2 Hg4 76.94(14) 2_745 2_745 ?
I7 Cs2 I1 57.451(12) 2_745 3_665 ?
I7 Cs2 I2 127.073(13) 2_745 4_565 ?
I7 Cs2 I7 61.644(12) 2_745 4_575 ?
I7 Cs2 I8 101.079(15) 2_745 1_545 ?
I8 Cs2 Hg4 84.39(14) 1_545 2_745 ?
I8 Cs2 I1 128.313(14) 1_545 3_665 ?
I8 Cs2 I2 54.305(11) 1_545 4_565 ?
I8 Cs2 I7 152.050(16) 1_545 4_575 ?
I9 Cs2 Hg4 92.63(8) 4_565 2_745 ?
I9 Cs2 I1 94.372(15) 4_565 3_665 ?
I9 Cs2 I2 96.858(13) 4_565 4_565 ?
I9 Cs2 I5 58.124(11) 4_565 2_745 ?
I9 Cs2 I5 66.692(11) 4_565 4_565 ?
I9 Cs2 I7 67.209(12) 4_565 4_575 ?
I9 Cs2 I7 128.449(14) 4_565 2_745 ?
I9 Cs2 I8 128.370(15) 4_565 1_545 ?
I10 Cs2 Hg4 123.57(8) . 2_745 ?
I10 Cs2 I1 61.750(11) . 3_665 ?
I10 Cs2 I2 63.367(13) . 4_565 ?
I10 Cs2 I5 120.713(14) . 4_565 ?
I10 Cs2 I5 157.970(16) . 2_745 ?
I10 Cs2 I7 63.791(12) . 2_745 ?
I10 Cs2 I7 116.744(14) . 4_575 ?
I10 Cs2 I8 66.596(12) . 1_545 ?
I10 Cs2 I9 143.450(16) . 4_565 ?
I1 Hg1 I3 106.3(3) . . ?
I1 Hg1 I4 98.7(3) . . ?
I2 Hg1 I1 124.8(4) . . ?
I2 Hg1 I3 120.6(3) . . ?
I2 Hg1 I4 109.4(3) . . ?
I3 Hg1 I4 88.3(3) . . ?
I1 Hg2 I3 106.03(15) . . ?
I1 Hg2 I4 104.15(14) . . ?
I2 Hg2 I1 119.27(18) . . ?
I2 Hg2 I3 116.83(16) . . ?
I2 Hg2 I4 113.33(15) . . ?
I3 Hg2 I4 93.64(14) . . ?
I4 Hg3 I1 104.10(9) . 2_655 ?
I5 Hg3 I1 104.50(9) . 2_655 ?
I5 Hg3 I4 121.47(11) . . ?
I5 Hg3 I6 123.33(11) . . ?
I6 Hg3 I1 97.42(8) . 2_655 ?
I6 Hg3 I4 101.90(10) . . ?
I1 Hg4 Cs2 92.74(18) 2_655 2_755 ?
I4 Hg4 Cs2 169.5(4) . 2_755 ?
I4 Hg4 I1 96.7(3) . 2_655 ?
I5 Hg4 Cs2 60.05(13) . 2_755 ?
I5 Hg4 I1 98.0(3) . 2_655 ?
I5 Hg4 I4 122.8(2) . . ?
I5 Hg4 I6 129.7(3) . . ?
I6 Hg4 Cs2 70.51(15) . 2_755 ?
I6 Hg4 I1 92.7(3) . 2_655 ?
I6 Hg4 I4 104.2(2) . . ?
I7 Hg5 I6 100.710(15) . . ?
I7 Hg5 I8 158.745(19) . . ?
I8 Hg5 I6 100.097(16) . . ?
I9 Hg6 I3 104.727(18) . . ?
I9 Hg6 I10 146.669(18) . . ?
I10 Hg6 I3 107.713(17) . . ?
Hg1 I1 Cs2 124.5(2) . 3_665 ?
Hg1 I1 Hg2 5.1(2) . . ?
Hg1 I1 Hg3 92.9(2) . 2_645 ?
Hg1 I1 Hg4 94.3(2) . 2_645 ?
Hg2 I1 Cs2 120.20(10) . 3_665 ?
Hg2 I1 Hg3 97.27(12) . 2_645 ?
Hg2 I1 Hg4 98.63(15) . 2_645 ?
Hg3 I1 Cs2 142.51(6) 2_645 3_665 ?
Hg3 I1 Hg4 1.65(17) 2_645 2_645 ?
Hg4 I1 Cs2 141.18(11) 2_645 3_665 ?
Cs1 I2 Cs1 112.285(13) 3_666 . ?
Cs1 I2 Cs2 114.344(14) 3_666 4_566 ?
Cs1 I2 Cs2 104.930(14) . 4_566 ?
Hg1 I2 Cs1 123.0(2) . . ?
Hg1 I2 Cs1 107.1(2) . 3_666 ?
Hg1 I2 Cs2 93.9(2) . 4_566 ?
Hg1 I2 Hg2 4.6(3) . . ?
Hg2 I2 Cs1 111.50(10) . 3_666 ?
Hg2 I2 Cs1 119.06(10) . . ?
Hg2 I2 Cs2 93.16(10) . 4_566 ?
Hg1 I3 Cs1 100.77(17) . 2_645 ?
Hg1 I3 Hg6 102.1(2) . . ?
Hg2 I3 Cs1 99.45(9) . 2_645 ?
Hg2 I3 Hg1 5.0(2) . . ?
Hg2 I3 Hg6 97.35(10) . . ?
Hg6 I3 Cs1 90.830(16) . 2_645 ?
Hg1 I4 Cs1 150.15(16) . 4_575 ?
Hg2 I4 Cs1 149.47(9) . 4_575 ?
Hg2 I4 Hg1 0.7(2) . . ?
Hg3 I4 Cs1 97.05(7) . 4_575 ?
Hg3 I4 Hg1 110.71(16) . . ?
Hg3 I4 Hg2 111.37(10) . . ?
Hg3 I4 Hg4 6.4(3) . . ?
Hg4 I4 Cs1 96.76(13) . 4_575 ?
Hg4 I4 Hg1 109.6(2) . . ?
Hg4 I4 Hg2 110.23(16) . . ?
Cs1 I5 Cs2 127.529(14) . 2_755 ?
Cs1 I5 Cs2 112.847(13) . 4_566 ?
Cs2 I5 Cs2 113.802(12) 4_566 2_755 ?
Hg3 I5 Cs1 97.15(6) . . ?
Hg3 I5 Cs2 87.12(7) . 2_755 ?
Hg3 I5 Cs2 111.51(5) . 4_566 ?
Hg4 I5 Cs1 103.3(3) . . ?
Hg4 I5 Cs2 85.42(15) . 2_755 ?
Hg4 I5 Cs2 106.3(3) . 4_566 ?
Hg4 I5 Hg3 6.6(3) . . ?
Hg3 I6 Cs1 93.09(6) . 4_575 ?
Hg3 I6 Hg5 101.83(5) . . ?
Hg4 I6 Cs1 94.53(14) . 4_575 ?
Hg4 I6 Hg3 6.2(3) . . ?
Hg4 I6 Hg5 107.8(3) . . ?
Hg5 I6 Cs1 92.027(13) . 4_575 ?
Cs2 I7 Cs1 108.275(14) 2_755 3_776 ?
Cs2 I7 Cs1 110.470(14) 4_576 3_776 ?
Cs2 I7 Cs2 118.354(12) 2_755 4_576 ?
Hg5 I7 Cs1 116.418(16) . 3_776 ?
Hg5 I7 Cs2 108.177(16) . 2_755 ?
Hg5 I7 Cs2 95.029(17) . 4_576 ?
Cs2 I8 Cs1 106.457(14) 1_565 4_575 ?
Hg5 I8 Cs1 104.055(15) . 4_575 ?
Hg5 I8 Cs2 120.580(19) . 1_565 ?
Hg6 I9 Cs2 109.468(18) . 4_566 ?
Cs1 I10 Cs1 118.217(11) 4_575 2_645 ?
Cs2 I10 Cs1 119.005(14) . 2_645 ?
Cs2 I10 Cs1 120.107(13) . 4_575 ?
Hg6 I10 Cs1 94.840(14) . 2_645 ?
Hg6 I10 Cs1 92.628(13) . 4_575 ?
Hg6 I10 Cs2 98.824(16) . . ?

loop_
_geom_bond_atom_site_label_1
_geom_bond_atom_site_label_2
_geom_bond_distance
_geom_bond_site_symmetry_2
_geom_bond_publ_flag
Cs1 I2 4.0417(7) 3_666 ?
Cs1 I2 4.0830(7) . ?
Cs1 I3 4.0929(8) 2_655 ?
Cs1 I4 4.0455(7) 4_576 ?
Cs1 I5 3.8801(6) . ?
Cs1 I6 4.2547(8) 4_576 ?
Cs1 I7 4.4039(7) 3_776 ?
Cs1 I8 4.0978(7) 4_576 ?
Cs1 I10 4.0950(7) 2_655 ?
Cs1 I10 3.9733(7) 4_576 ?
Cs2 Hg4 4.635(7) 2_745 ?
Cs2 I1 4.2291(7) 3_665 ?
Cs2 I2 4.1808(7) 4_565 ?
Cs2 I5 3.9853(7) 4_565 ?
Cs2 I5 4.0285(7) 2_745 ?
Cs2 I7 4.2309(7) 4_575 ?
Cs2 I7 4.0350(7) 2_745 ?
Cs2 I8 4.0835(7) 1_545 ?
Cs2 I9 3.9283(7) 4_565 ?
Cs2 I10 3.9236(6) . ?
Hg1 I1 2.757(9) . ?
Hg1 I2 2.593(9) . ?
Hg1 I3 2.809(10) . ?
Hg1 I4 3.193(10) . ?
Hg2 I1 2.780(4) . ?
Hg2 I2 2.716(5) . ?
Hg2 I3 2.795(5) . ?
Hg2 I4 2.950(5) . ?
Hg3 I1 3.002(2) 2_655 ?
Hg3 I4 2.802(3) . ?
Hg3 I5 2.684(3) . ?
Hg3 I6 2.762(3) . ?
Hg4 I1 3.300(14) 2_655 ?
Hg4 I4 2.814(6) . ?
Hg4 I5 2.635(6) . ?
Hg4 I6 2.660(7) . ?
Hg5 I6 3.1192(6) . ?
Hg5 I7 2.6036(6) . ?
Hg5 I8 2.6061(5) . ?
Hg6 I3 2.9099(5) . ?
Hg6 I9 2.6381(5) . ?
Hg6 I10 2.6402(6) . ?
